data_4069906
loop_
_publ_author_name
'Tsoureas, Nikolaos'
'Bevis, Thomas'
'Butts, Craig P.'
'Hamilton, Alex'
'Owen, Gareth R.'

_publ_section_title
;
 Further Exploring the &#x201C;Sting of the Scorpion&#x201D;: Hydride
 Migration and Subsequent Rearrangement of Norbornadiene to Nortricyclyl
 on Rhodium(I)
;
_journal_issue 17
_journal_name_full Organometallics
_journal_page_first 5222
_journal_paper_doi 10.1021/om900499v
_journal_volume 28
_journal_year 2009
_chemical_formula_moiety 'C28 H28 B N4 Rh'
_chemical_formula_sum 'C28 H28 B N4 Rh'
_chemical_formula_weight 534.26
_chemical_name_systematic
; 
 ? 
;
_space_group_IT_number 33
_symmetry_cell_setting orthorhombic
_symmetry_space_group_name_Hall 'P 2c -2n'
_symmetry_space_group_name_H-M 'P n a 21'
_atom_sites_solution_hydrogens geom
_atom_sites_solution_primary direct
_atom_sites_solution_secondary difmap
_audit_creation_method SHELXL-97
_cell_angle_alpha 90.00
_cell_angle_beta 90.00
_cell_angle_gamma 90.00
_cell_formula_units_Z 4
_cell_length_a 9.143(2)
_cell_length_b 18.813(4)
_cell_length_c 13.705(3)
_cell_measurement_reflns_used 9821
_cell_measurement_temperature 100(2)
_cell_measurement_theta_max 65.39
_cell_measurement_theta_min 3.22
_cell_volume 2357.4(9)
_computing_cell_refinement 'Proteum II (Bruker-AXS, 2007)'
_computing_data_collection 'Proteum II (Bruker-AXS, 2007)'
_computing_data_reduction
; 
 SAINT v7.34A (Bruker-AXS, 2007) & XPREP v2005/4 (Bruker-AXS, 2005) 
;
_computing_molecular_graphics 'Bruker SHELXTL'
_computing_publication_material 'Bruker SHELXTL'
_computing_structure_refinement 'SHELXL-97 (Sheldrick, 1997)'
_computing_structure_solution 'SHELXS-97 (Sheldrick, 1990)'
_diffrn_ambient_temperature 100(2)
_diffrn_measured_fraction_theta_full 0.970
_diffrn_measured_fraction_theta_max 0.970
_diffrn_measurement_device_type 'CCD area detector'
_diffrn_measurement_method 'phi and omega scans'
_diffrn_radiation_monochromator graphite
_diffrn_radiation_source 'fine-focus sealed tube'
_diffrn_radiation_type CuK\a
_diffrn_radiation_wavelength 1.54178
_diffrn_reflns_av_R_equivalents 0.0234
_diffrn_reflns_av_sigmaI/netI 0.0399
_diffrn_reflns_limit_h_max 10
_diffrn_reflns_limit_h_min -10
_diffrn_reflns_limit_k_max 20
_diffrn_reflns_limit_k_min -22
_diffrn_reflns_limit_l_max 15
_diffrn_reflns_limit_l_min -13
_diffrn_reflns_number 10399
_diffrn_reflns_theta_full 65.71
_diffrn_reflns_theta_max 65.71
_diffrn_reflns_theta_min 3.99
_exptl_absorpt_coefficient_mu 6.035
_exptl_absorpt_correction_T_max 0.7527
_exptl_absorpt_correction_T_min 0.5245
_exptl_absorpt_correction_type multi-scan
_exptl_absorpt_process_details 'sadabs - bruker 2008'
_exptl_crystal_colour yellow
_exptl_crystal_density_diffrn 1.505
_exptl_crystal_density_meas x
_exptl_crystal_density_method 'not measured'
_exptl_crystal_description block
_exptl_crystal_F_000 1096
_exptl_crystal_size_max 0.09
_exptl_crystal_size_mid 0.08
_exptl_crystal_size_min 0.06
_refine_diff_density_max 1.089
_refine_diff_density_min -0.340
_refine_diff_density_rms 0.068
_refine_ls_abs_structure_details 'Flack H D (1983), Acta Cryst. A39, 876-881'
_refine_ls_abs_structure_Flack 0.063(12)
_refine_ls_extinction_method none
_refine_ls_goodness_of_fit_ref 1.061
_refine_ls_hydrogen_treatment mixed
_refine_ls_matrix_type full
_refine_ls_number_parameters 312
_refine_ls_number_reflns 2942
_refine_ls_number_restraints 1
_refine_ls_restrained_S_all 1.061
_refine_ls_R_factor_all 0.0245
_refine_ls_R_factor_gt 0.0243
_refine_ls_shift/su_max 0.000
_refine_ls_shift/su_mean 0.000
_refine_ls_structure_factor_coef Fsqd
_refine_ls_weighting_details 'calc w=1/[\s^2^(Fo^2^)+(0.0284P)^2^+2.0751P] where P=(Fo^2^+2Fc^2^)/3'
_refine_ls_weighting_scheme calc
_refine_ls_wR_factor_gt 0.0609
_refine_ls_wR_factor_ref 0.0610
_reflns_number_gt 2922
_reflns_number_total 2942
_reflns_threshold_expression >2sigma(I)
_cod_data_source_file om900499v_si_002.cif
_cod_data_source_block nt_rhcodbai_0m_Structure_8
_cod_depositor_comments
;
The following automatic conversions were performed:

'_symmetry_cell_setting' value 'Orthorhombic' changed to
'orthorhombic' according to
/home/saulius/struct/CIF-dictionaries/cif_core.dic dictionary named
'cif_core.dic' version 2.4.2 from 2011-04-26.

Automatic conversion script
Id: cif_fix_values 1715 2011-07-08 13:25:40Z adriana 
;
_cod_original_sg_symbol_H-M Pna2(1)
_cod_database_code 4069906

loop_
_symmetry_equiv_pos_as_xyz
'x, y, z'
'-x, -y, z+1/2'
'x+1/2, -y+1/2, z'
'-x+1/2, y+1/2, z+1/2'

loop_
_atom_site_label
_atom_site_type_symbol
_atom_site_fract_x
_atom_site_fract_y
_atom_site_fract_z
_atom_site_U_iso_or_equiv
_atom_site_adp_type
_atom_site_occupancy
_atom_site_symmetry_multiplicity
_atom_site_calc_flag
_atom_site_refinement_flags
Rh1 Rh 0.59373(2) 0.569954(10) 1.00041(4) 0.01317(9) Uani 1 1 d .
H100 H 0.638(4) 0.4718(19) 0.952(3) 0.008(8) Uiso 1 1 d .
B1 B 0.6305(4) 0.4154(2) 0.9827(3) 0.0155(10) Uani 1 1 d .
N1 N 0.3908(3) 0.52062(16) 1.0440(2) 0.0145(6) Uani 1 1 d .
N2 N 0.4652(3) 0.40177(12) 0.9988(3) 0.0140(5) Uani 1 1 d .
N3 N 0.6906(3) 0.53488(15) 1.1341(2) 0.0151(6) Uani 1 1 d .
N4 N 0.7121(3) 0.41211(16) 1.0819(2) 0.0155(6) Uani 1 1 d .
C1 C 0.2788(4) 0.55863(19) 1.0787(3) 0.0191(7) Uani 1 1 d .
H1 H 0.2931 0.6069 1.0893 0.023 Uiso 1 1 calc R
C2 C 0.1421(4) 0.5302(2) 1.0997(3) 0.0191(7) Uani 1 1 d .
H2 H 0.0688 0.5593 1.1246 0.023 Uiso 1 1 calc R
C3 C 0.1149(4) 0.4592(2) 1.0839(3) 0.0180(7) Uani 1 1 d .
H3 H 0.0232 0.4397 1.0963 0.022 Uiso 1 1 calc R
C4 C 0.3644(4) 0.45089(18) 1.0296(2) 0.0126(7) Uani 1 1 d .
C5 C 0.2292(4) 0.41719(19) 1.0486(3) 0.0152(7) Uani 1 1 d .
C6 C 0.2505(4) 0.34432(18) 1.0266(2) 0.0162(8) Uani 1 1 d .
H6 H 0.1811 0.3083 1.0314 0.019 Uiso 1 1 calc R
C7 C 0.3924(3) 0.33696(15) 0.9970(5) 0.0163(6) Uani 1 1 d .
H7 H 0.4347 0.2942 0.9781 0.020 Uiso 1 1 calc R
C8 C 0.7158(4) 0.5783(2) 1.2096(3) 0.0171(9) Uani 1 1 d .
H8 H 0.6873 0.6256 1.2038 0.020 Uiso 1 1 calc R
C9 C 0.7817(4) 0.5572(2) 1.2959(3) 0.0204(8) Uani 1 1 d .
H9 H 0.7960 0.5902 1.3455 0.024 Uiso 1 1 calc R
C10 C 0.8263(4) 0.4881(2) 1.3092(3) 0.0205(7) Uani 1 1 d .
H10 H 0.8728 0.4737 1.3663 0.025 Uiso 1 1 calc R
C11 C 0.7310(3) 0.46646(18) 1.1477(2) 0.0136(7) Uani 1 1 d .
C12 C 0.7991(4) 0.44067(19) 1.2337(3) 0.0175(7) Uani 1 1 d .
C13 C 0.8189(4) 0.36647(19) 1.2177(3) 0.0194(7) Uani 1 1 d .
H13 H 0.8605 0.3342 1.2609 0.023 Uiso 1 1 calc R
C14 C 0.7656(4) 0.35180(19) 1.1272(3) 0.0178(7) Uani 1 1 d .
H14 H 0.7651 0.3068 1.0992 0.021 Uiso 1 1 calc R
C15 C 0.7039(4) 0.36643(19) 0.9000(3) 0.0148(7) Uani 1 1 d .
C16 C 0.6247(4) 0.33907(18) 0.8207(3) 0.0158(7) Uani 1 1 d .
H16 H 0.5240 0.3459 0.8185 0.019 Uiso 1 1 calc R
C17 C 0.6919(4) 0.30234(18) 0.7459(3) 0.0190(7) Uani 1 1 d .
H17 H 0.6361 0.2851 0.6943 0.023 Uiso 1 1 calc R
C18 C 0.8407(4) 0.29096(18) 0.7468(3) 0.0195(7) Uani 1 1 d .
H18 H 0.8852 0.2652 0.6971 0.023 Uiso 1 1 calc R
C19 C 0.9228(4) 0.3183(2) 0.8227(3) 0.0208(8) Uani 1 1 d .
H19 H 1.0237 0.3122 0.8233 0.025 Uiso 1 1 calc R
C20 C 0.8544(4) 0.35499(18) 0.8981(3) 0.0175(7) Uani 1 1 d .
H20 H 0.9111 0.3725 0.9490 0.021 Uiso 1 1 calc R
C21 C 0.5245(4) 0.5778(2) 0.8517(3) 0.0270(9) Uani 1 1 d .
H21 H 0.4511 0.5423 0.8331 0.032 Uiso 1 1 calc R
C22 C 0.4673(4) 0.6355(2) 0.9019(3) 0.0294(9) Uani 1 1 d .
H22 H 0.3613 0.6336 0.9123 0.035 Uiso 1 1 calc R
C23 C 0.5277(6) 0.7093(2) 0.8867(4) 0.0434(11) Uani 1 1 d .
H23A H 0.5730 0.7121 0.8228 0.052 Uiso 1 1 calc R
H23B H 0.4481 0.7434 0.8885 0.052 Uiso 1 1 calc R
C24 C 0.6368(6) 0.7281(2) 0.9623(4) 0.0388(10) Uani 1 1 d .
H24A H 0.5870 0.7507 1.0166 0.047 Uiso 1 1 calc R
H24B H 0.7051 0.7623 0.9353 0.047 Uiso 1 1 calc R
C25 C 0.7222(4) 0.66383(17) 1.0003(4) 0.0258(7) Uani 1 1 d .
H25 H 0.7730 0.6726 1.0621 0.031 Uiso 1 1 calc R
C26 C 0.7907(4) 0.6112(2) 0.9409(3) 0.0267(9) Uani 1 1 d .
H26 H 0.8797 0.5909 0.9693 0.032 Uiso 1 1 calc R
C27 C 0.7894(5) 0.6124(3) 0.8300(3) 0.0340(10) Uani 1 1 d .
H27A H 0.7970 0.6613 0.8082 0.041 Uiso 1 1 calc R
H27B H 0.8748 0.5872 0.8063 0.041 Uiso 1 1 calc R
C28 C 0.6546(6) 0.5796(3) 0.7853(4) 0.0392(13) Uani 1 1 d .
H28A H 0.6291 0.6061 0.7271 0.047 Uiso 1 1 calc R
H28B H 0.6775 0.5314 0.7655 0.047 Uiso 1 1 calc R

loop_
_atom_site_aniso_label
_atom_site_aniso_U_11
_atom_site_aniso_U_22
_atom_site_aniso_U_33
_atom_site_aniso_U_23
_atom_site_aniso_U_13
_atom_site_aniso_U_12
Rh1 0.01185(13) 0.01486(13) 0.01281(14) -0.00017(14) -0.00032(13) -0.00172(7)
B1 0.0126(17) 0.0129(15) 0.021(3) -0.0011(16) -0.0035(17) 0.0018(13)
N1 0.0128(14) 0.0178(14) 0.0129(13) -0.0008(12) 0.0004(11) 0.0007(11)
N2 0.0121(11) 0.0146(11) 0.0153(12) -0.0002(17) -0.0012(16) 0.0007(9)
N3 0.0109(13) 0.0182(13) 0.0162(14) -0.0023(12) 0.0013(11) 0.0010(11)
N4 0.0151(15) 0.0157(14) 0.0156(15) -0.0002(13) -0.0038(12) 0.0018(12)
C1 0.0215(19) 0.0188(16) 0.0171(18) -0.0034(15) -0.0007(15) 0.0038(14)
C2 0.0122(16) 0.0284(18) 0.0168(18) -0.0012(15) 0.0034(14) 0.0042(14)
C3 0.0091(15) 0.031(2) 0.0136(17) 0.0009(16) 0.0005(13) 0.0010(14)
C4 0.0108(15) 0.0179(15) 0.0090(18) -0.0007(12) 0.0004(11) 0.0000(13)
C5 0.0140(16) 0.0218(16) 0.0099(15) 0.0019(14) -0.0014(14) -0.0025(13)
C6 0.0154(15) 0.0187(15) 0.014(2) 0.0051(12) -0.0029(12) -0.0050(12)
C7 0.0173(14) 0.0133(13) 0.0184(16) 0.004(2) -0.0052(17) -0.0009(11)
C8 0.013(2) 0.0194(18) 0.018(2) -0.0031(15) 0.0020(16) -0.0005(14)
C9 0.0199(18) 0.0281(19) 0.0131(17) -0.0054(15) 0.0020(14) -0.0079(15)
C10 0.0128(15) 0.037(2) 0.0119(17) 0.0031(16) -0.0019(13) -0.0026(15)
C11 0.0074(14) 0.0185(16) 0.0149(17) -0.0029(14) 0.0020(13) -0.0032(12)
C12 0.0091(16) 0.0282(19) 0.0151(18) 0.0036(15) 0.0032(14) -0.0013(13)
C13 0.0156(17) 0.0234(17) 0.0191(19) 0.0085(15) -0.0008(14) -0.0006(14)
C14 0.0121(17) 0.0166(17) 0.0246(19) 0.0022(16) -0.0008(15) 0.0011(13)
C15 0.0154(18) 0.0132(16) 0.0158(18) 0.0006(14) 0.0006(14) 0.0015(14)
C16 0.0132(14) 0.0189(17) 0.0153(17) 0.0008(14) -0.0023(14) -0.0004(14)
C17 0.0243(19) 0.0188(16) 0.0138(17) -0.0013(14) -0.0013(15) -0.0072(14)
C18 0.0235(19) 0.0155(16) 0.0194(18) -0.0001(15) 0.0071(14) -0.0011(14)
C19 0.0139(16) 0.0208(18) 0.028(2) -0.0022(16) 0.0028(14) 0.0014(13)
C20 0.0125(18) 0.0169(17) 0.0230(19) -0.0071(14) -0.0015(15) -0.0022(14)
C21 0.021(2) 0.044(2) 0.0165(19) 0.0082(16) -0.0026(17) -0.0030(16)
C22 0.0172(19) 0.031(2) 0.040(2) 0.0164(18) -0.0077(17) 0.0004(16)
C23 0.036(2) 0.030(2) 0.065(3) 0.016(2) 0.001(2) 0.005(2)
C24 0.064(3) 0.0185(18) 0.034(2) 0.0026(18) 0.004(2) -0.009(2)
C25 0.0334(17) 0.0247(15) 0.0192(15) -0.004(2) 0.001(2) -0.0167(14)
C26 0.0178(19) 0.039(2) 0.023(2) -0.0030(17) 0.0033(15) -0.0072(16)
C27 0.027(2) 0.050(3) 0.025(2) -0.009(2) 0.0088(17) -0.0079(19)
C28 0.029(3) 0.067(3) 0.022(2) 0.004(2) 0.004(2) -0.008(2)

loop_
_atom_type_symbol
_atom_type_description
_atom_type_scat_dispersion_real
_atom_type_scat_dispersion_imag
_atom_type_scat_source
C C 0.0181 0.0091 'International Tables Vol C Tables 4.2.6.8 and 6.1.1.4'
H H 0.0000 0.0000 'International Tables Vol C Tables 4.2.6.8 and 6.1.1.4'
B B 0.0090 0.0039 'International Tables Vol C Tables 4.2.6.8 and 6.1.1.4'
N N 0.0311 0.0180 'International Tables Vol C Tables 4.2.6.8 and 6.1.1.4'
Rh Rh 0.0927 3.6045 'International Tables Vol C Tables 4.2.6.8 and 6.1.1.4'

loop_
_geom_angle_atom_site_label_1
_geom_angle_atom_site_label_2
_geom_angle_atom_site_label_3
_geom_angle
C25 Rh1 C26 39.26(17)
C25 Rh1 N3 91.62(16)
C26 Rh1 N3 95.20(13)
C25 Rh1 C21 96.07(19)
C26 Rh1 C21 81.94(16)
N3 Rh1 C21 163.67(14)
C25 Rh1 N1 146.53(14)
C26 Rh1 N1 172.79(14)
N3 Rh1 N1 89.22(11)
C21 Rh1 N1 92.23(14)
C25 Rh1 C22 79.69(17)
C26 Rh1 C22 90.29(16)
N3 Rh1 C22 158.69(14)
C21 Rh1 C22 37.63(17)
N1 Rh1 C22 87.61(13)
C25 Rh1 B1 139.53(13)
C26 Rh1 B1 103.48(14)
N3 Rh1 B1 73.61(11)
C21 Rh1 B1 91.34(14)
N1 Rh1 B1 72.28(11)
C22 Rh1 B1 125.03(14)
C25 Rh1 H100 131.0(11)
C26 Rh1 H100 92.2(11)
N3 Rh1 H100 85.4(11)
C21 Rh1 H100 78.7(11)
N1 Rh1 H100 82.4(11)
C22 Rh1 H100 115.0(11)
Rh1 H100 B1 136(3)
B1 Rh1 H100 15.8(11)
N2 B1 N4 109.8(3)
N2 B1 C15 114.4(3)
N4 B1 C15 113.2(3)
N2 B1 Rh1 92.33(19)
N4 B1 Rh1 91.29(19)
C15 B1 Rh1 132.3(2)
N2 B1 H100 105.1(19)
N4 B1 H100 109.7(19)
C15 B1 H100 104.2(19)
Rh1 B1 H100 28.4(19)
C1 N1 C4 115.8(3)
C1 N1 Rh1 121.8(2)
C4 N1 Rh1 122.1(2)
C4 N2 C7 105.9(3)
C4 N2 B1 126.0(3)
C7 N2 B1 127.6(3)
C8 N3 C11 115.3(3)
C8 N3 Rh1 123.0(2)
C11 N3 Rh1 121.7(2)
C11 N4 C14 105.8(3)
C11 N4 B1 127.3(3)
C14 N4 B1 126.6(3)
N1 C1 C2 123.8(3)
N1 C1 H1 118.1
C2 C1 H1 118.1
C3 C2 C1 120.2(3)
C3 C2 H2 119.9
C1 C2 H2 119.9
C2 C3 C5 117.9(3)
C2 C3 H3 121.0
C5 C3 H3 121.0
N1 C4 N2 125.4(3)
N1 C4 C5 124.5(3)
N2 C4 C5 110.0(3)
C3 C5 C4 117.7(3)
C3 C5 C6 136.4(3)
C4 C5 C6 105.9(3)
C7 C6 C5 107.0(3)
C7 C6 H6 126.5
C5 C6 H6 126.5
C6 C7 N2 111.2(3)
C6 C7 H7 124.4
N2 C7 H7 124.4
N3 C8 C9 124.0(3)
N3 C8 H8 118.0
C9 C8 H8 118.0
C10 C9 C8 120.9(3)
C10 C9 H9 119.6
C8 C9 H9 119.6
C9 C10 C12 117.1(3)
C9 C10 H10 121.5
C12 C10 H10 121.5
N3 C11 N4 125.7(3)
N3 C11 C12 124.1(3)
N4 C11 C12 110.2(3)
C10 C12 C11 118.6(3)
C10 C12 C13 136.1(3)
C11 C12 C13 105.3(3)
C14 C13 C12 107.0(3)
C14 C13 H13 126.5
C12 C13 H13 126.5
C13 C14 N4 111.7(3)
C13 C14 H14 124.2
N4 C14 H14 124.2
C20 C15 C16 116.0(3)
C20 C15 B1 120.9(3)
C16 C15 B1 122.7(3)
C17 C16 C15 121.9(3)
C17 C16 H16 119.0
C15 C16 H16 119.0
C18 C17 C16 120.7(3)
C18 C17 H17 119.6
C16 C17 H17 119.6
C17 C18 C19 119.1(3)
C17 C18 H18 120.5
C19 C18 H18 120.5
C18 C19 C20 120.0(3)
C18 C19 H19 120.0
C20 C19 H19 120.0
C19 C20 C15 122.3(3)
C19 C20 H20 118.8
C15 C20 H20 118.8
C22 C21 C28 125.6(4)
C22 C21 Rh1 72.1(2)
C28 C21 Rh1 110.2(3)
C22 C21 H21 113.7
C28 C21 H21 113.7
Rh1 C21 H21 113.7
C21 C22 C23 120.9(4)
C21 C22 Rh1 70.3(2)
C23 C22 Rh1 114.5(3)
C21 C22 H22 114.6
C23 C22 H22 114.6
Rh1 C22 H22 114.6
C24 C23 C22 111.7(4)
C24 C23 H23A 109.3
C22 C23 H23A 109.3
C24 C23 H23B 109.3
C22 C23 H23B 109.3
H23A C23 H23B 107.9
C23 C24 C25 113.1(3)
C23 C24 H24A 109.0
C25 C24 H24A 109.0
C23 C24 H24B 109.0
C25 C24 H24B 109.0
H24A C24 H24B 107.8
C26 C25 C24 125.3(5)
C26 C25 Rh1 70.5(2)
C24 C25 Rh1 112.1(3)
C26 C25 H25 113.7
C24 C25 H25 113.7
Rh1 C25 H25 113.7
C25 C26 C27 123.9(4)
C25 C26 Rh1 70.3(2)
C27 C26 Rh1 112.5(3)
C25 C26 H26 114.1
C27 C26 H26 114.1
Rh1 C26 H26 114.1
C28 C27 C26 114.0(3)
C28 C27 H27A 108.8
C26 C27 H27A 108.8
C28 C27 H27B 108.8
C26 C27 H27B 108.8
H27A C27 H27B 107.6
C21 C28 C27 114.3(4)
C21 C28 H28A 108.7
C27 C28 H28A 108.7
C21 C28 H28B 108.7
C27 C28 H28B 108.7
H28A C28 H28B 107.6

loop_
_geom_bond_atom_site_label_1
_geom_bond_atom_site_label_2
_geom_bond_distance
Rh1 C25 2.121(3)
Rh1 C26 2.124(4)
Rh1 N3 2.139(3)
Rh1 C21 2.140(4)
Rh1 N1 2.159(3)
Rh1 C22 2.163(4)
Rh1 B1 2.937(4)
Rh1 H100 2.00(4)
B1 N2 1.549(5)
B1 N4 1.552(5)
B1 C15 1.608(5)
B1 H100 1.15(4)
N1 C1 1.336(5)
N1 C4 1.348(5)
N2 C4 1.372(5)
N2 C7 1.389(4)
N3 C8 1.339(5)
N3 C11 1.352(4)
N4 C11 1.374(5)
N4 C14 1.383(5)
C1 C2 1.389(5)
C1 H1 0.9300
C2 C3 1.377(5)
C2 H2 0.9300
C3 C5 1.396(5)
C3 H3 0.9300
C4 C5 1.413(5)
C5 C6 1.417(5)
C6 C7 1.366(5)
C6 H6 0.9300
C7 H7 0.9300
C8 C9 1.386(6)
C8 H8 0.9300
C9 C10 1.375(5)
C9 H9 0.9300
C10 C12 1.389(5)
C10 H10 0.9300
C11 C12 1.418(5)
C12 C13 1.425(5)
C13 C14 1.361(6)
C13 H13 0.9300
C14 H14 0.9300
C15 C20 1.392(5)
C15 C16 1.404(5)
C16 C17 1.380(5)
C16 H16 0.9300
C17 C18 1.377(5)
C17 H17 0.9300
C18 C19 1.381(6)
C18 H18 0.9300
C19 C20 1.392(5)
C19 H19 0.9300
C20 H20 0.9300
C21 C22 1.388(6)
C21 C28 1.498(6)
C21 H21 0.9800
C22 C23 1.509(6)
C22 H22 0.9800
C23 C24 1.482(7)
C23 H23A 0.9700
C23 H23B 0.9700
C24 C25 1.530(6)
C24 H24A 0.9700
C24 H24B 0.9700
C25 C26 1.426(6)
C25 H25 0.9800
C26 C27 1.519(6)
C26 H26 0.9800
C27 C28 1.509(6)
C27 H27A 0.9700
C27 H27B 0.9700
C28 H28A 0.9700
C28 H28B 0.9700

loop_
_geom_torsion_atom_site_label_1
_geom_torsion_atom_site_label_2
_geom_torsion_atom_site_label_3
_geom_torsion_atom_site_label_4
_geom_torsion
C25 Rh1 B1 N2 177.3(3)
C26 Rh1 B1 N2 -163.8(2)
N3 Rh1 B1 N2 104.7(2)
C21 Rh1 B1 N2 -81.8(2)
N1 Rh1 B1 N2 10.1(2)
C22 Rh1 B1 N2 -63.8(3)
C25 Rh1 B1 N4 67.4(3)
C26 Rh1 B1 N4 86.4(2)
N3 Rh1 B1 N4 -5.17(18)
C21 Rh1 B1 N4 168.4(2)
N1 Rh1 B1 N4 -99.7(2)
C22 Rh1 B1 N4 -173.6(2)
C25 Rh1 B1 C15 -56.2(4)
C26 Rh1 B1 C15 -37.3(4)
N3 Rh1 B1 C15 -128.8(3)
C21 Rh1 B1 C15 44.8(3)
N1 Rh1 B1 C15 136.7(3)
C22 Rh1 B1 C15 62.8(4)
C25 Rh1 N1 C1 10.8(5)
C26 Rh1 N1 C1 -129.5(11)
N3 Rh1 N1 C1 102.6(3)
C21 Rh1 N1 C1 -93.7(3)
C22 Rh1 N1 C1 -56.3(3)
B1 Rh1 N1 C1 175.6(3)
C25 Rh1 N1 C4 -175.4(3)
C26 Rh1 N1 C4 44.3(12)
N3 Rh1 N1 C4 -83.7(3)
C21 Rh1 N1 C4 80.0(3)
C22 Rh1 N1 C4 117.4(3)
B1 Rh1 N1 C4 -10.6(2)
N4 B1 N2 C4 81.1(4)
C15 B1 N2 C4 -150.5(4)
Rh1 B1 N2 C4 -11.2(4)
N4 B1 N2 C7 -90.3(5)
C15 B1 N2 C7 38.2(6)
Rh1 B1 N2 C7 177.5(4)
C25 Rh1 N3 C8 42.5(3)
C26 Rh1 N3 C8 81.6(3)
C21 Rh1 N3 C8 160.7(4)
N1 Rh1 N3 C8 -104.1(3)
C22 Rh1 N3 C8 -22.7(5)
B1 Rh1 N3 C8 -175.8(3)
C25 Rh1 N3 C11 -137.5(3)
C26 Rh1 N3 C11 -98.3(3)
C21 Rh1 N3 C11 -19.3(6)
N1 Rh1 N3 C11 76.0(3)
C22 Rh1 N3 C11 157.4(3)
B1 Rh1 N3 C11 4.3(2)
N2 B1 N4 C11 -86.0(4)
C15 B1 N4 C11 144.9(3)
Rh1 B1 N4 C11 6.9(3)
N2 B1 N4 C14 85.7(4)
C15 B1 N4 C14 -43.4(5)
Rh1 B1 N4 C14 178.7(3)
C4 N1 C1 C2 0.1(5)
Rh1 N1 C1 C2 174.3(3)
N1 C1 C2 C3 -0.9(6)
C1 C2 C3 C5 1.5(5)
C1 N1 C4 N2 -176.9(3)
Rh1 N1 C4 N2 9.0(5)
C1 N1 C4 C5 0.0(5)
Rh1 N1 C4 C5 -174.1(2)
C7 N2 C4 N1 178.2(4)
B1 N2 C4 N1 5.3(6)
C7 N2 C4 C5 0.9(5)
B1 N2 C4 C5 -172.0(3)
C2 C3 C5 C4 -1.3(5)
C2 C3 C5 C6 176.9(4)
N1 C4 C5 C3 0.6(5)
N2 C4 C5 C3 177.9(3)
N1 C4 C5 C6 -178.1(3)
N2 C4 C5 C6 -0.8(4)
C3 C5 C6 C7 -178.0(5)
C4 C5 C6 C7 0.4(4)
C5 C6 C7 N2 0.1(5)
C4 N2 C7 C6 -0.6(5)
B1 N2 C7 C6 172.1(4)
C11 N3 C8 C9 1.6(5)
Rh1 N3 C8 C9 -178.3(3)
N3 C8 C9 C10 0.0(6)
C8 C9 C10 C12 -1.5(5)
C8 N3 C11 N4 178.0(3)
Rh1 N3 C11 N4 -2.1(4)
C8 N3 C11 C12 -1.7(5)
Rh1 N3 C11 C12 178.3(2)
C14 N4 C11 N3 -178.5(3)
B1 N4 C11 N3 -5.4(5)
C14 N4 C11 C12 1.2(4)
B1 N4 C11 C12 174.3(3)
C9 C10 C12 C11 1.5(5)
C9 C10 C12 C13 -176.5(4)
N3 C11 C12 C10 0.1(5)
N4 C11 C12 C10 -179.6(3)
N3 C11 C12 C13 178.7(3)
N4 C11 C12 C13 -1.0(4)
C10 C12 C13 C14 178.6(4)
C11 C12 C13 C14 0.4(4)
C12 C13 C14 N4 0.3(4)
C11 N4 C14 C13 -0.9(4)
B1 N4 C14 C13 -174.1(3)
N2 B1 C15 C20 -158.9(3)
N4 B1 C15 C20 -32.2(5)
Rh1 B1 C15 C20 82.9(4)
N2 B1 C15 C16 27.9(5)
N4 B1 C15 C16 154.6(3)
Rh1 B1 C15 C16 -90.3(4)
C20 C15 C16 C17 0.7(5)
B1 C15 C16 C17 174.2(3)
C15 C16 C17 C18 0.2(5)
C16 C17 C18 C19 -1.5(5)
C17 C18 C19 C20 1.8(5)
C18 C19 C20 C15 -0.9(6)
C16 C15 C20 C19 -0.4(5)
B1 C15 C20 C19 -174.0(3)
C25 Rh1 C21 C22 -64.3(2)
C26 Rh1 C21 C22 -101.1(3)
N3 Rh1 C21 C22 178.0(4)
N1 Rh1 C21 C22 83.2(2)
B1 Rh1 C21 C22 155.5(2)
C25 Rh1 C21 C28 57.9(3)
C26 Rh1 C21 C28 21.2(3)
N3 Rh1 C21 C28 -59.7(6)
N1 Rh1 C21 C28 -154.6(3)
C22 Rh1 C21 C28 122.2(4)
B1 Rh1 C21 C28 -82.3(3)
C28 C21 C22 C23 5.0(7)
Rh1 C21 C22 C23 107.4(4)
C28 C21 C22 Rh1 -102.4(4)
C25 Rh1 C22 C21 114.3(3)
C26 Rh1 C22 C21 76.3(3)
N3 Rh1 C22 C21 -178.5(3)
N1 Rh1 C22 C21 -96.8(2)
B1 Rh1 C22 C21 -30.4(3)
C25 Rh1 C22 C23 -1.5(3)
C26 Rh1 C22 C23 -39.5(3)
N3 Rh1 C22 C23 65.7(5)
C21 Rh1 C22 C23 -115.9(4)
N1 Rh1 C22 C23 147.4(3)
B1 Rh1 C22 C23 -146.3(3)
C21 C22 C23 C24 -96.5(5)
Rh1 C22 C23 C24 -15.6(5)
C22 C23 C24 C25 31.0(6)
C23 C24 C25 C26 48.6(6)
C23 C24 C25 Rh1 -32.5(5)
N3 Rh1 C25 C26 96.2(3)
C21 Rh1 C25 C26 -69.3(3)
N1 Rh1 C25 C26 -172.7(2)
C22 Rh1 C25 C26 -103.3(3)
B1 Rh1 C25 C26 29.9(4)
C26 Rh1 C25 C24 121.2(5)
N3 Rh1 C25 C24 -142.5(3)
C21 Rh1 C25 C24 51.9(4)
N1 Rh1 C25 C24 -51.5(5)
C22 Rh1 C25 C24 17.9(3)
B1 Rh1 C25 C24 151.1(3)
C24 C25 C26 C27 0.7(6)
Rh1 C25 C26 C27 104.4(4)
C24 C25 C26 Rh1 -103.7(4)
N3 Rh1 C26 C25 -86.2(3)
C21 Rh1 C26 C25 110.0(3)
N1 Rh1 C26 C25 146.2(10)
C22 Rh1 C26 C25 73.2(3)
B1 Rh1 C26 C25 -160.5(3)
C25 Rh1 C26 C27 -119.5(5)
N3 Rh1 C26 C27 154.3(3)
C21 Rh1 C26 C27 -9.5(3)
N1 Rh1 C26 C27 26.7(13)
C22 Rh1 C26 C27 -46.3(3)
B1 Rh1 C26 C27 80.0(3)
C25 C26 C27 C28 -84.8(5)
Rh1 C26 C27 C28 -4.1(5)
C22 C21 C28 C27 52.3(7)
Rh1 C21 C28 C27 -29.7(5)
C26 C27 C28 C21 22.6(6)
